data_1543048
loop_
_publ_author_name
'Ievlev, Mikhail Yu'
'Ershov, Oleg V.'
'Tafeenko, Viktor A.'

_publ_section_title
;
 Diastereoselective Cascade Assembly of Functionalized
 Pyrano[3,4-c]pyrrole Derivatives.
;
_journal_issue 8
_journal_name_full 'Organic letters'
_journal_page_first 1940
_journal_page_last 1943
_journal_paper_doi 10.1021/acs.orglett.6b00867
_journal_volume 18
_journal_year 2016
_chemical_formula_moiety 'C19 H16 N4 O2, C4 H8 O'
_chemical_formula_sum 'C23 H24 N4 O3'
_chemical_formula_weight 404.46
_chemical_name_systematic
; 
 ? 
;
_space_group_IT_number 14
_symmetry_cell_setting monoclinic
_symmetry_space_group_name_Hall '-P 2yn'
_symmetry_space_group_name_H-M 'P 1 21/n 1'
_atom_sites_solution_hydrogens geom
_atom_sites_solution_primary direct
_atom_sites_solution_secondary difmap
_audit_creation_method SHELXL-97
_cell_angle_alpha 90.00
_cell_angle_beta 97.70(2)
_cell_angle_gamma 90.00
_cell_formula_units_Z 4
_cell_length_a 8.725(2)
_cell_length_b 21.909(9)
_cell_length_c 11.242(4)
_cell_measurement_reflns_used 25
_cell_measurement_temperature 293(2)
_cell_measurement_theta_max 30
_cell_measurement_theta_min 14
_cell_volume 2129.6(13)
_computing_structure_refinement 'SHELXL-97 (Sheldrick, 1997)'
_computing_structure_solution 'SHELXS-97 (Sheldrick, 1990)'
_diffrn_ambient_temperature 293(2)
_diffrn_measured_fraction_theta_full 0.994
_diffrn_measured_fraction_theta_max 0.994
_diffrn_measurement_device_type 'Enraf-Nonius CAD4'
_diffrn_measurement_method \w
_diffrn_radiation_monochromator graphite
_diffrn_radiation_source 'fine-focus sealed tube'
_diffrn_radiation_type CuK\a
_diffrn_radiation_wavelength 1.54178
_diffrn_reflns_av_R_equivalents 0.0529
_diffrn_reflns_av_sigmaI/netI 0.0511
_diffrn_reflns_limit_h_max 9
_diffrn_reflns_limit_h_min -9
_diffrn_reflns_limit_k_max 24
_diffrn_reflns_limit_k_min -24
_diffrn_reflns_limit_l_max 12
_diffrn_reflns_limit_l_min -12
_diffrn_reflns_number 10389
_diffrn_reflns_theta_full 60.01
_diffrn_reflns_theta_max 60.01
_diffrn_reflns_theta_min 4.04
_diffrn_standards_interval_time 120
_diffrn_standards_number 2
_exptl_absorpt_coefficient_mu 0.693
_exptl_absorpt_correction_T_max 0.9795
_exptl_absorpt_correction_T_min 0.9154
_exptl_absorpt_correction_type multi-scan
_exptl_absorpt_process_details 'Shelxtl (Bruker, 2008)'
_exptl_crystal_colour yellow
_exptl_crystal_density_diffrn 1.261
_exptl_crystal_density_method 'not measured'
_exptl_crystal_description plate
_exptl_crystal_F_000 856
_exptl_crystal_size_max 0.13
_exptl_crystal_size_mid 0.08
_exptl_crystal_size_min 0.03
_refine_diff_density_max 0.224
_refine_diff_density_min -0.170
_refine_diff_density_rms 0.036
_refine_ls_extinction_coef 0.0014(3)
_refine_ls_extinction_expression Fc^*^=kFc[1+0.001xFc^2^\l^3^/sin(2\q)]^-1/4^
_refine_ls_extinction_method SHELXL
_refine_ls_goodness_of_fit_ref 0.978
_refine_ls_hydrogen_treatment constr
_refine_ls_matrix_type full
_refine_ls_number_parameters 272
_refine_ls_number_reflns 3146
_refine_ls_number_restraints 0
_refine_ls_restrained_S_all 0.978
_refine_ls_R_factor_all 0.1101
_refine_ls_R_factor_gt 0.0409
_refine_ls_shift/su_max 0.000
_refine_ls_shift/su_mean 0.000
_refine_ls_structure_factor_coef Fsqd
_refine_ls_weighting_details 'calc w=1/[\s^2^(Fo^2^)+(0.0762P)^2^+0.1092P] where P=(Fo^2^+2Fc^2^)/3'
_refine_ls_weighting_scheme calc
_refine_ls_wR_factor_gt 0.1029
_refine_ls_wR_factor_ref 0.1324
_reflns_number_gt 1739
_reflns_number_total 3146
_reflns_threshold_expression >2sigma(I)
_cod_data_source_file ol6b00867_si_002.cif
_cod_data_source_block aor
_cod_depositor_comments 'Adding full bibliography for 1543048--1543050.cif.'
_cod_original_cell_volume 2129.7(13)
_cod_original_sg_symbol_H-M 'P 21/n'
_cod_database_code 1543048

loop_
_symmetry_equiv_pos_as_xyz
'x, y, z'
'-x+1/2, y+1/2, -z+1/2'
'-x, -y, -z'
'x-1/2, -y-1/2, z-1/2'

loop_
_atom_site_label
_atom_site_type_symbol
_atom_site_fract_x
_atom_site_fract_y
_atom_site_fract_z
_atom_site_U_iso_or_equiv
_atom_site_adp_type
_atom_site_occupancy
_atom_site_symmetry_multiplicity
_atom_site_calc_flag
_atom_site_refinement_flags
O2 O 0.4568(2) 0.14640(9) 0.35439(15) 0.0575(5) Uani 1 1 d .
C8 C 0.4087(3) 0.15136(13) 0.4670(2) 0.0530(7) Uani 1 1 d .
C14 C 0.6014(3) 0.09783(13) 0.2194(2) 0.0516(7) Uani 1 1 d .
C9 C 0.4968(3) 0.13511(12) 0.5671(2) 0.0504(7) Uani 1 1 d .
C7 C 0.5728(3) 0.10212(12) 0.3474(2) 0.0513(7) Uani 1 1 d .
H7 H 0.5341 0.0626 0.3713 0.062 Uiso 1 1 calc R
C1 C 0.6640(3) 0.11824(12) 0.5659(2) 0.0481(6) Uani 1 1 d .
C4 C 0.7176(3) 0.11990(11) 0.4390(2) 0.0448(6) Uani 1 1 d .
C10 C 0.4354(3) 0.13786(14) 0.6866(2) 0.0622(8) Uani 1 1 d .
H10A H 0.4800 0.1727 0.7318 0.075 Uiso 1 1 calc R
H10B H 0.4663 0.1013 0.7323 0.075 Uiso 1 1 calc R
C19 C 0.6431(4) 0.04236(15) 0.1747(3) 0.0723(9) Uani 1 1 d .
H19 H 0.6535 0.0083 0.2245 0.087 Uiso 1 1 calc R
C15 C 0.5827(4) 0.14727(15) 0.1435(3) 0.0693(9) Uani 1 1 d .
H15 H 0.5528 0.1847 0.1719 0.083 Uiso 1 1 calc R
C11 C 0.2609(4) 0.14310(17) 0.6700(3) 0.0816(10) Uani 1 1 d .
H11A H 0.2158 0.1043 0.6424 0.098 Uiso 1 1 calc R
H11B H 0.2266 0.1525 0.7465 0.098 Uiso 1 1 calc R
C13 C 0.2512(3) 0.17754(16) 0.4586(3) 0.0690(9) Uani 1 1 d .
H13A H 0.1776 0.1489 0.4174 0.083 Uiso 1 1 calc R
H13B H 0.2468 0.2147 0.4115 0.083 Uiso 1 1 calc R
C16 C 0.6080(4) 0.14173(18) 0.0248(3) 0.0856(11) Uani 1 1 d .
H16 H 0.5956 0.1754 -0.0260 0.103 Uiso 1 1 calc R
C12 C 0.2059(4) 0.19164(17) 0.5815(3) 0.0792(10) Uani 1 1 d .
H12A H 0.2502 0.2305 0.6094 0.095 Uiso 1 1 calc R
H12B H 0.0943 0.1950 0.5754 0.095 Uiso 1 1 calc R
C18 C 0.6693(4) 0.03707(18) 0.0565(3) 0.0894(11) Uani 1 1 d .
H18 H 0.6992 -0.0002 0.0274 0.107 Uiso 1 1 calc R
C17 C 0.6512(4) 0.0868(2) -0.0172(3) 0.0905(12) Uani 1 1 d .
H17 H 0.6684 0.0832 -0.0968 0.109 Uiso 1 1 calc R
O1 O 0.6586(2) 0.02340(9) 0.68220(18) 0.0763(7) Uani 1 1 d .
N4 N 0.9439(3) 0.06402(11) 0.38142(19) 0.0573(6) Uani 1 1 d .
H4A H 1.0084 0.0342 0.3903 0.069 Uiso 1 1 calc R
H4B H 0.9492 0.0905 0.3257 0.069 Uiso 1 1 calc R
N3 N 0.8231(3) 0.03018(10) 0.5395(2) 0.0588(6) Uani 1 1 d .
C3 C 0.8387(3) 0.06903(12) 0.4519(2) 0.0497(7) Uani 1 1 d .
C5 C 0.7628(3) 0.15776(14) 0.6504(3) 0.0572(7) Uani 1 1 d .
C2 C 0.7112(3) 0.05095(13) 0.6041(2) 0.0566(7) Uani 1 1 d .
N1 N 0.8374(3) 0.18795(15) 0.7171(3) 0.0885(9) Uani 1 1 d .
N2 N 0.8344(3) 0.22273(12) 0.3785(2) 0.0691(7) Uani 1 1 d .
C6 C 0.7817(3) 0.17815(13) 0.4059(2) 0.0497(7) Uani 1 1 d .
C20 C 0.0479(6) 0.18067(18) 0.1364(3) 0.1140(15) Uani 1 1 d .
H20A H 0.1305 0.2030 0.1841 0.137 Uiso 1 1 calc R
H20B H -0.0480 0.2028 0.1387 0.137 Uiso 1 1 calc R
C23 C 0.1084(5) 0.08149(18) 0.1122(3) 0.1056(14) Uani 1 1 d .
H23A H 0.0484 0.0443 0.0984 0.127 Uiso 1 1 calc R
H23B H 0.2111 0.0710 0.1511 0.127 Uiso 1 1 calc R
C21 C 0.0794(7) 0.1761(2) 0.0161(4) 0.1380(19) Uani 1 1 d .
H21A H 0.1650 0.2025 0.0035 0.166 Uiso 1 1 calc R
H21B H -0.0106 0.1880 -0.0392 0.166 Uiso 1 1 calc R
C22 C 0.1178(7) 0.1135(2) -0.0027(4) 0.144(2) Uani 1 1 d .
H22A H 0.2214 0.1103 -0.0245 0.172 Uiso 1 1 calc R
H22B H 0.0456 0.0958 -0.0665 0.172 Uiso 1 1 calc R
O3 O 0.0360(3) 0.12227(10) 0.18379(19) 0.0814(7) Uani 1 1 d .

loop_
_atom_site_aniso_label
_atom_site_aniso_U_11
_atom_site_aniso_U_22
_atom_site_aniso_U_33
_atom_site_aniso_U_23
_atom_site_aniso_U_13
_atom_site_aniso_U_12
O2 0.0519(11) 0.0745(13) 0.0456(11) 0.0022(8) 0.0043(8) 0.0100(10)
C8 0.0475(17) 0.0643(18) 0.0474(16) -0.0015(13) 0.0067(13) -0.0008(14)
C14 0.0526(17) 0.0591(18) 0.0420(14) -0.0033(13) 0.0021(12) -0.0043(14)
C9 0.0486(16) 0.0551(17) 0.0480(15) -0.0002(12) 0.0081(13) 0.0011(13)
C7 0.0544(17) 0.0523(17) 0.0470(15) 0.0008(12) 0.0063(12) -0.0022(14)
C1 0.0481(16) 0.0537(16) 0.0425(14) 0.0020(12) 0.0062(12) 0.0010(13)
C4 0.0467(15) 0.0453(15) 0.0422(14) 0.0035(11) 0.0054(11) -0.0007(13)
C10 0.0561(19) 0.077(2) 0.0560(17) 0.0052(14) 0.0158(14) 0.0075(15)
C19 0.085(2) 0.075(2) 0.0572(18) -0.0110(15) 0.0078(16) -0.0022(18)
C15 0.081(2) 0.077(2) 0.0495(18) 0.0025(15) 0.0059(15) -0.0042(17)
C11 0.065(2) 0.114(3) 0.071(2) 0.006(2) 0.0284(17) 0.003(2)
C13 0.0469(18) 0.095(2) 0.0637(19) -0.0033(16) 0.0041(14) 0.0059(16)
C16 0.104(3) 0.104(3) 0.049(2) 0.0089(18) 0.0086(18) -0.006(2)
C12 0.0500(18) 0.111(3) 0.078(2) -0.002(2) 0.0132(16) 0.0134(19)
C18 0.099(3) 0.104(3) 0.065(2) -0.028(2) 0.0118(19) 0.009(2)
C17 0.091(3) 0.134(4) 0.0460(19) -0.012(2) 0.0096(17) -0.002(2)
O1 0.0878(17) 0.0764(15) 0.0709(13) 0.0277(11) 0.0334(12) 0.0149(12)
N4 0.0609(15) 0.0578(15) 0.0561(13) 0.0125(11) 0.0185(12) 0.0139(12)
N3 0.0644(16) 0.0577(15) 0.0573(13) 0.0148(11) 0.0188(12) 0.0139(12)
C3 0.0524(17) 0.0508(17) 0.0460(14) 0.0025(12) 0.0076(13) 0.0014(13)
C5 0.0530(18) 0.071(2) 0.0472(16) 0.0007(15) 0.0035(14) 0.0021(15)
C2 0.0594(19) 0.0640(19) 0.0477(15) 0.0102(14) 0.0119(14) 0.0063(15)
N1 0.0752(19) 0.115(2) 0.0712(18) -0.0210(17) -0.0052(15) -0.0086(18)
N2 0.0738(18) 0.0595(17) 0.0753(17) 0.0049(13) 0.0148(13) -0.0115(14)
C6 0.0461(16) 0.0556(18) 0.0471(15) 0.0020(13) 0.0055(12) 0.0025(14)
C20 0.182(5) 0.073(3) 0.093(3) 0.016(2) 0.040(3) -0.005(3)
C23 0.140(4) 0.097(3) 0.089(3) 0.016(2) 0.048(3) 0.032(3)
C21 0.212(6) 0.109(4) 0.104(3) 0.030(3) 0.060(4) 0.000(4)
C22 0.217(6) 0.132(4) 0.098(3) 0.021(3) 0.080(4) 0.039(4)
O3 0.1079(18) 0.0752(15) 0.0674(13) 0.0127(12) 0.0347(12) 0.0047(13)

loop_
_atom_type_symbol
_atom_type_description
_atom_type_scat_dispersion_real
_atom_type_scat_dispersion_imag
_atom_type_scat_source
C C 0.0181 0.0091 'International Tables Vol C Tables 4.2.6.8 and 6.1.1.4'
H H 0.0000 0.0000 'International Tables Vol C Tables 4.2.6.8 and 6.1.1.4'
N N 0.0311 0.0180 'International Tables Vol C Tables 4.2.6.8 and 6.1.1.4'
O O 0.0492 0.0322 'International Tables Vol C Tables 4.2.6.8 and 6.1.1.4'

loop_
_geom_angle_atom_site_label_1
_geom_angle_atom_site_label_2
_geom_angle_atom_site_label_3
_geom_angle
C8 O2 C7 114.23(19)
C9 C8 O2 122.8(2)
C9 C8 C13 126.0(2)
O2 C8 C13 111.2(2)
C15 C14 C19 118.8(3)
C15 C14 C7 121.8(3)
C19 C14 C7 119.4(3)
C8 C9 C1 120.7(2)
C8 C9 C10 120.6(2)
C1 C9 C10 118.4(2)
O2 C7 C14 108.1(2)
O2 C7 C4 108.2(2)
C14 C7 C4 115.1(2)
O2 C7 H7 108.4
C14 C7 H7 108.4
C4 C7 H7 108.4
C5 C1 C9 109.5(2)
C5 C1 C4 110.8(2)
C9 C1 C4 114.3(2)
C5 C1 C2 105.4(2)
C9 C1 C2 116.4(2)
C4 C1 C2 99.9(2)
C6 C4 C3 112.2(2)
C6 C4 C1 115.2(2)
C3 C4 C1 100.64(19)
C6 C4 C7 110.6(2)
C3 C4 C7 111.5(2)
C1 C4 C7 106.3(2)
C9 C10 C11 111.3(2)
C9 C10 H10A 109.4
C11 C10 H10A 109.4
C9 C10 H10B 109.4
C11 C10 H10B 109.4
H10A C10 H10B 108.0
C18 C19 C14 120.6(3)
C18 C19 H19 119.7
C14 C19 H19 119.7
C14 C15 C16 120.5(3)
C14 C15 H15 119.8
C16 C15 H15 119.8
C12 C11 C10 111.4(3)
C12 C11 H11A 109.4
C10 C11 H11A 109.4
C12 C11 H11B 109.4
C10 C11 H11B 109.4
H11A C11 H11B 108.0
C8 C13 C12 111.9(2)
C8 C13 H13A 109.2
C12 C13 H13A 109.2
C8 C13 H13B 109.2
C12 C13 H13B 109.2
H13A C13 H13B 107.9
C17 C16 C15 119.9(3)
C17 C16 H16 120.1
C15 C16 H16 120.1
C11 C12 C13 111.2(3)
C11 C12 H12A 109.4
C13 C12 H12A 109.4
C11 C12 H12B 109.4
C13 C12 H12B 109.4
H12A C12 H12B 108.0
C17 C18 C19 119.7(3)
C17 C18 H18 120.1
C19 C18 H18 120.1
C16 C17 C18 120.6(3)
C16 C17 H17 119.7
C18 C17 H17 119.7
C3 N4 H4A 120.0
C3 N4 H4B 120.0
H4A N4 H4B 120.0
C3 N3 C2 109.4(2)
N4 C3 N3 123.6(2)
N4 C3 C4 122.8(2)
N3 C3 C4 113.6(2)
N1 C5 C1 178.8(3)
O1 C2 N3 126.0(3)
O1 C2 C1 123.8(2)
N3 C2 C1 110.2(2)
N2 C6 C4 178.2(3)
O3 C20 C21 109.4(3)
O3 C20 H20A 109.8
C21 C20 H20A 109.8
O3 C20 H20B 109.8
C21 C20 H20B 109.8
H20A C20 H20B 108.2
O3 C23 C22 106.2(3)
O3 C23 H23A 110.5
C22 C23 H23A 110.5
O3 C23 H23B 110.5
C22 C23 H23B 110.5
H23A C23 H23B 108.7
C20 C21 C22 106.6(4)
C20 C21 H21A 110.4
C22 C21 H21A 110.4
C20 C21 H21B 110.4
C22 C21 H21B 110.4
H21A C21 H21B 108.6
C21 C22 C23 106.4(4)
C21 C22 H22A 110.4
C23 C22 H22A 110.4
C21 C22 H22B 110.4
C23 C22 H22B 110.4
H22A C22 H22B 108.6
C20 O3 C23 107.5(3)

loop_
_geom_bond_atom_site_label_1
_geom_bond_atom_site_label_2
_geom_bond_distance
O2 C8 1.391(3)
O2 C7 1.412(3)
C8 C9 1.323(4)
C8 C13 1.480(4)
C14 C15 1.375(4)
C14 C19 1.382(4)
C14 C7 1.496(4)
C9 C1 1.507(4)
C9 C10 1.513(4)
C7 C4 1.569(3)
C7 H7 0.9800
C1 C5 1.475(4)
C1 C4 1.560(3)
C1 C2 1.575(4)
C4 C6 1.462(4)
C4 C3 1.529(4)
C10 C11 1.513(4)
C10 H10A 0.9700
C10 H10B 0.9700
C19 C18 1.383(5)
C19 H19 0.9300
C15 C16 1.386(4)
C15 H15 0.9300
C11 C12 1.491(4)
C11 H11A 0.9700
C11 H11B 0.9700
C13 C12 1.520(4)
C13 H13A 0.9700
C13 H13B 0.9700
C16 C17 1.364(5)
C16 H16 0.9300
C12 H12A 0.9700
C12 H12B 0.9700
C18 C17 1.366(5)
C18 H18 0.9300
C17 H17 0.9300
O1 C2 1.205(3)
N4 C3 1.295(3)
N4 H4A 0.8600
N4 H4B 0.8600
N3 C3 1.323(3)
N3 C2 1.371(3)
C5 N1 1.137(4)
N2 C6 1.139(3)
C20 O3 1.395(4)
C20 C21 1.419(5)
C20 H20A 0.9700
C20 H20B 0.9700
C23 O3 1.408(4)
C23 C22 1.481(5)
C23 H23A 0.9700
C23 H23B 0.9700
C21 C22 1.435(6)
C21 H21A 0.9700
C21 H21B 0.9700
C22 H22A 0.9700
C22 H22B 0.9700

loop_
_geom_hbond_atom_site_label_D
_geom_hbond_atom_site_label_H
_geom_hbond_atom_site_label_A
_geom_hbond_distance_DH
_geom_hbond_distance_HA
_geom_hbond_distance_DA
_geom_hbond_angle_DHA
_geom_hbond_site_symmetry_A
N4 H4B O3 0.86 1.98 2.773(3) 152.5 1_655
N4 H4A N3 0.86 2.11 2.949(3) 164.4 3_756

loop_
_geom_torsion_atom_site_label_1
_geom_torsion_atom_site_label_2
_geom_torsion_atom_site_label_3
_geom_torsion_atom_site_label_4
_geom_torsion
C7 O2 C8 C9 24.3(4)
C7 O2 C8 C13 -156.6(2)
O2 C8 C9 C1 8.6(4)
C13 C8 C9 C1 -170.4(3)
O2 C8 C9 C10 -176.3(2)
C13 C8 C9 C10 4.8(5)
C8 O2 C7 C14 174.7(2)
C8 O2 C7 C4 -60.1(3)
C15 C14 C7 O2 30.5(3)
C19 C14 C7 O2 -147.4(3)
C15 C14 C7 C4 -90.5(3)
C19 C14 C7 C4 91.5(3)
C8 C9 C1 C5 123.1(3)
C10 C9 C1 C5 -52.2(3)
C8 C9 C1 C4 -1.9(4)
C10 C9 C1 C4 -177.1(2)
C8 C9 C1 C2 -117.6(3)
C10 C9 C1 C2 67.1(3)
C5 C1 C4 C6 -33.0(3)
C9 C1 C4 C6 91.2(3)
C2 C1 C4 C6 -143.7(2)
C5 C1 C4 C3 87.8(2)
C9 C1 C4 C3 -148.0(2)
C2 C1 C4 C3 -22.9(2)
C5 C1 C4 C7 -155.9(2)
C9 C1 C4 C7 -31.6(3)
C2 C1 C4 C7 93.4(2)
O2 C7 C4 C6 -63.7(3)
C14 C7 C4 C6 57.3(3)
O2 C7 C4 C3 170.8(2)
C14 C7 C4 C3 -68.2(3)
O2 C7 C4 C1 62.0(2)
C14 C7 C4 C1 -177.0(2)
C8 C9 C10 C11 15.9(4)
C1 C9 C10 C11 -168.9(2)
C15 C14 C19 C18 1.6(5)
C7 C14 C19 C18 179.6(3)
C19 C14 C15 C16 -1.2(5)
C7 C14 C15 C16 -179.1(3)
C9 C10 C11 C12 -48.4(4)
C9 C8 C13 C12 7.2(5)
O2 C8 C13 C12 -171.9(3)
C14 C15 C16 C17 0.3(5)
C10 C11 C12 C13 61.4(4)
C8 C13 C12 C11 -39.5(4)
C14 C19 C18 C17 -1.2(5)
C15 C16 C17 C18 0.2(6)
C19 C18 C17 C16 0.3(6)
C2 N3 C3 N4 174.6(3)
C2 N3 C3 C4 -7.0(3)
C6 C4 C3 N4 -38.1(3)
C1 C4 C3 N4 -161.0(3)
C7 C4 C3 N4 86.6(3)
C6 C4 C3 N3 143.5(2)
C1 C4 C3 N3 20.5(3)
C7 C4 C3 N3 -91.9(3)
C3 N3 C2 O1 172.3(3)
C3 N3 C2 C1 -10.2(3)
C5 C1 C2 O1 84.5(3)
C9 C1 C2 O1 -37.0(4)
C4 C1 C2 O1 -160.6(3)
C5 C1 C2 N3 -93.1(3)
C9 C1 C2 N3 145.4(2)
C4 C1 C2 N3 21.8(3)
C1 C4 C6 N2 144(9)
C7 C4 C6 N2 -96(9)
O3 C20 C21 C22 -11.5(6)
C20 C21 C22 C23 -0.3(6)
O3 C23 C22 C21 11.7(6)
C21 C20 O3 C23 19.2(5)
C22 C23 O3 C20 -18.8(5)
